data_4107855
loop_
_publ_author_name
'Michael A. Todd'
'Michal Sabat'
'William H. Myers'
'Timothy M. Smith'
'W. Dean Harman'

_publ_section_title
;
 Stereoselective Umpolung Tandem Addition of Heteroatoms to Phenol
;
_journal_name_full 'Journal of the American Chemical Society'
_journal_page_first 6906
_journal_page_last 6907
_journal_paper_doi 10.1021/ja801076z
_journal_volume 130
_journal_year 2008
_chemical_formula_sum 'C24 H36 B Cl6 N8 O4 P W'
_chemical_formula_weight 938.94
_chemical_name_systematic
; 
 ? 
;
_space_group_IT_number 14
_symmetry_cell_setting monoclinic
_symmetry_space_group_name_Hall '-P 2ybc'
_symmetry_space_group_name_H-M 'P 1 21/c 1'
_atom_sites_solution_hydrogens geom
_atom_sites_solution_primary direct
_atom_sites_solution_secondary difmap
_audit_creation_method SHELXL-97
_cell_angle_alpha 90.00
_cell_angle_beta 115.879(5)
_cell_angle_gamma 90.00
_cell_formula_units_Z 4
_cell_length_a 19.315(5)
_cell_length_b 10.897(3)
_cell_length_c 18.924(5)
_cell_measurement_reflns_used 9330
_cell_measurement_temperature 273(2)
_cell_measurement_theta_max 32.435
_cell_measurement_theta_min 2.219
_cell_volume 3583.6(17)
_computing_cell_refinement 'Bruker SMART'
_computing_data_collection 'Bruker SMART'
_computing_data_reduction 'Bruker SAINT'
_computing_molecular_graphics 'Bruker SHELXTL'
_computing_publication_material 'Bruker SHELXTL'
_computing_structure_refinement 'SHELXL-97 (Sheldrick, 1997)'
_computing_structure_solution 'SHELXS-97 (Sheldrick, 1990)'
_diffrn_ambient_temperature 273(2)
_diffrn_measured_fraction_theta_full 0.955
_diffrn_measured_fraction_theta_max 0.955
_diffrn_measurement_device_type 'Bruker SMART APEX CCD area detector'
_diffrn_measurement_method 'phi and omega scans'
_diffrn_radiation_monochromator graphite
_diffrn_radiation_source 'fine-focus sealed tube'
_diffrn_radiation_type MoK\a
_diffrn_radiation_wavelength 0.71073
_diffrn_reflns_av_R_equivalents 0.0546
_diffrn_reflns_av_sigmaI/netI 0.0490
_diffrn_reflns_limit_h_max 26
_diffrn_reflns_limit_h_min -29
_diffrn_reflns_limit_k_max 16
_diffrn_reflns_limit_k_min -16
_diffrn_reflns_limit_l_max 28
_diffrn_reflns_limit_l_min -23
_diffrn_reflns_number 30973
_diffrn_reflns_theta_full 32.44
_diffrn_reflns_theta_max 32.44
_diffrn_reflns_theta_min 2.16
_exptl_absorpt_coefficient_mu 3.758
_exptl_absorpt_correction_T_max 0.801927
_exptl_absorpt_correction_T_min 0.213486
_exptl_absorpt_correction_type empirical
_exptl_absorpt_process_details 'Bruker SADABS'
_exptl_crystal_colour orange
_exptl_crystal_density_diffrn 1.740
_exptl_crystal_density_meas 0
_exptl_crystal_description block
_exptl_crystal_F_000 1856
_exptl_crystal_size_max 0.34
_exptl_crystal_size_mid 0.28
_exptl_crystal_size_min 0.22
_refine_diff_density_max 2.553
_refine_diff_density_min -1.102
_refine_diff_density_rms 0.161
_refine_ls_extinction_coef none
_refine_ls_extinction_method none
_refine_ls_goodness_of_fit_ref 0.970
_refine_ls_hydrogen_treatment mixed
_refine_ls_matrix_type full
_refine_ls_number_parameters 425
_refine_ls_number_reflns 12319
_refine_ls_number_restraints 0
_refine_ls_restrained_S_all 0.970
_refine_ls_R_factor_all 0.0537
_refine_ls_R_factor_gt 0.0426
_refine_ls_shift/su_max 0.006
_refine_ls_shift/su_mean 0.000
_refine_ls_structure_factor_coef Fsqd
_refine_ls_weighting_details 'calc w=1/[\s^2^(Fo^2^)+(0.0609P)^2^+0.0000P] where P=(Fo^2^+2Fc^2^)/3'
_refine_ls_weighting_scheme calc
_refine_ls_wR_factor_gt 0.1008
_refine_ls_wR_factor_ref 0.1047
_reflns_number_gt 9497
_reflns_number_total 12319
_reflns_threshold_expression >2sigma(I)
_cod_data_source_file ja801076z-file002.cif
_cod_data_source_block C24H36BCl6N8O4PW
_cod_original_cell_volume 3583.5(17)
_cod_database_code 4107855

loop_
_symmetry_equiv_pos_as_xyz
'x, y, z'
'-x, y+1/2, -z+1/2'
'-x, -y, -z'
'x, -y-1/2, z-1/2'

loop_
_atom_site_label
_atom_site_type_symbol
_atom_site_fract_x
_atom_site_fract_y
_atom_site_fract_z
_atom_site_U_iso_or_equiv
_atom_site_adp_type
_atom_site_occupancy
_atom_site_symmetry_multiplicity
_atom_site_calc_flag
_atom_site_refinement_flags
W1 W 0.680750(6) 0.194179(11) 0.875077(7) 0.02835(5) Uani 1 1 d .
Cl1 Cl -0.05384(8) 0.57185(16) 0.77727(11) 0.0885(4) Uani 1 1 d .
Cl2 Cl 0.09516(8) 0.60816(17) 0.78043(11) 0.0945(5) Uani 1 1 d .
Cl3 Cl 0.03766(12) 0.36347(17) 0.77705(11) 0.1030(5) Uani 1 1 d .
Cl4 Cl 0.75961(10) 0.80081(17) 0.20511(12) 0.0968(5) Uani 1 1 d .
Cl5 Cl 0.69328(14) 0.55911(17) 0.18406(15) 0.1182(7) Uani 1 1 d .
Cl6 Cl 0.7261(3) 0.6679(3) 0.06453(17) 0.1790(15) Uani 1 1 d .
P1 P 0.71619(5) 0.14546(9) 1.01719(5) 0.03604(18) Uani 1 1 d .
O1 O 0.7630(2) 0.3604(4) 0.74159(17) 0.0748(11) Uani 1 1 d .
O2 O 0.91028(17) 0.4819(3) 1.00549(17) 0.0503(7) Uani 1 1 d .
O3 O 1.08538(15) 0.1268(3) 1.0152(2) 0.0586(8) Uani 1 1 d .
O4 O 0.66200(16) 0.4629(3) 0.89945(19) 0.0567(7) Uani 1 1 d .
N1 N 0.94756(15) 0.2523(3) 0.99331(18) 0.0378(6) Uani 1 1 d .
N2 N 0.60576(16) 0.1799(3) 0.74638(17) 0.0355(6) Uani 1 1 d .
N3 N 0.54814(16) 0.0936(3) 0.71720(17) 0.0400(6) Uani 1 1 d .
N4 N 0.56437(16) 0.1728(3) 0.86882(18) 0.0368(6) Uani 1 1 d .
N5 N 0.51502(15) 0.0807(3) 0.82869(18) 0.0408(7) Uani 1 1 d .
N6 N 0.67742(15) -0.0131(3) 0.86151(17) 0.0365(6) Uani 1 1 d .
N7 N 0.60876(16) -0.0705(3) 0.81831(17) 0.0393(6) Uani 1 1 d .
N8 N 0.67241(15) 0.3541(3) 0.88835(16) 0.0350(6) Uani 1 1 d .
C1 C 0.7822(2) 0.3351(4) 0.8109(2) 0.0442(8) Uani 1 1 d .
C2 C 0.8195(2) 0.4362(3) 0.8701(2) 0.0435(8) Uani 1 1 d .
H2A H 0.7837 0.5045 0.8560 0.052 Uiso 1 1 calc R
H2B H 0.8644 0.4640 0.8643 0.052 Uiso 1 1 calc R
C3 C 0.84471(19) 0.4085(3) 0.9570(2) 0.0364(7) Uani 1 1 d .
H3 H 0.8022 0.4294 0.9699 0.044 Uiso 1 1 calc R
C4 C 0.86626(18) 0.2723(3) 0.9790(2) 0.0328(6) Uani 1 1 d .
H4 H 0.8645 0.2591 1.0294 0.039 Uiso 1 1 calc R
C5 C 0.8080(2) 0.1839(3) 0.9208(2) 0.0346(7) Uani 1 1 d .
C6 C 0.7746(2) 0.2121(3) 0.8376(2) 0.0375(7) Uani 1 1 d .
C7 C 0.9887(2) 0.1724(4) 1.0609(2) 0.0486(9) Uani 1 1 d .
H7A H 0.9677 0.0900 1.0492 0.058 Uiso 1 1 calc R
H7B H 0.9823 0.2025 1.1059 0.058 Uiso 1 1 calc R
C8 C 1.0737(2) 0.1697(5) 1.0799(3) 0.0635(13) Uani 1 1 d .
H8A H 1.0950 0.2516 1.0939 0.076 Uiso 1 1 calc R
H8B H 1.1007 0.1165 1.1247 0.076 Uiso 1 1 calc R
C9 C 1.0458(2) 0.2053(4) 0.9490(3) 0.0571(11) Uani 1 1 d .
H9A H 1.0537 0.1758 0.9047 0.069 Uiso 1 1 calc R
H9B H 1.0669 0.2876 0.9615 0.069 Uiso 1 1 calc R
C10 C 0.9602(2) 0.2090(4) 0.9269(3) 0.0464(9) Uani 1 1 d .
H10A H 0.9346 0.2634 0.8825 0.056 Uiso 1 1 calc R
H10B H 0.9385 0.1276 0.9118 0.056 Uiso 1 1 calc R
C11 C 0.5070(2) 0.1093(4) 0.6396(2) 0.0484(9) Uani 1 1 d .
H11 H 0.4650 0.0624 0.6069 0.058 Uiso 1 1 calc R
C12 C 0.5378(3) 0.2073(4) 0.6165(2) 0.0537(11) Uani 1 1 d .
H12 H 0.5212 0.2393 0.5662 0.064 Uiso 1 1 calc R
C13 C 0.5990(2) 0.2474(4) 0.6851(2) 0.0442(8) Uani 1 1 d .
H13 H 0.6311 0.3128 0.6878 0.053 Uiso 1 1 calc R
C14 C 0.4497(2) 0.0923(4) 0.8371(3) 0.0546(10) Uani 1 1 d .
H14 H 0.4073 0.0404 0.8153 0.065 Uiso 1 1 calc R
C15 C 0.4556(2) 0.1934(4) 0.8833(3) 0.0574(12) Uani 1 1 d .
H15 H 0.4195 0.2223 0.8994 0.069 Uiso 1 1 calc R
C16 C 0.5274(2) 0.2424(4) 0.9002(2) 0.0448(8) Uani 1 1 d .
H16 H 0.5472 0.3135 0.9293 0.054 Uiso 1 1 calc R
C17 C 0.6181(3) -0.1927(3) 0.8244(3) 0.0481(9) Uani 1 1 d .
H17 H 0.5797 -0.2509 0.8005 0.058 Uiso 1 1 calc R
C18 C 0.6946(3) -0.2174(4) 0.8723(3) 0.0527(10) Uani 1 1 d .
H18 H 0.7180 -0.2938 0.8866 0.063 Uiso 1 1 calc R
C19 C 0.7288(2) -0.1030(3) 0.8945(2) 0.0421(8) Uani 1 1 d .
H19 H 0.7805 -0.0904 0.9279 0.051 Uiso 1 1 calc R
C20 C 0.8038(2) 0.0616(4) 1.0792(2) 0.0530(10) Uani 1 1 d .
H20A H 0.8480 0.1090 1.0853 0.080 Uiso 1 1 calc R
H20B H 0.8044 -0.0156 1.0551 0.080 Uiso 1 1 calc R
H20C H 0.8050 0.0474 1.1298 0.080 Uiso 1 1 calc R
C21 C 0.6475(2) 0.0478(4) 1.0329(3) 0.0526(10) Uani 1 1 d .
H21A H 0.6674 0.0272 1.0876 0.079 Uiso 1 1 calc R
H21B H 0.6392 -0.0260 1.0025 0.079 Uiso 1 1 calc R
H21C H 0.5996 0.0907 1.0168 0.079 Uiso 1 1 calc R
C22 C 0.7217(3) 0.2828(4) 1.0737(3) 0.0565(11) Uani 1 1 d .
H22A H 0.7329 0.2603 1.1267 0.085 Uiso 1 1 calc R
H22B H 0.6735 0.3255 1.0504 0.085 Uiso 1 1 calc R
H22C H 0.7618 0.3352 1.0740 0.085 Uiso 1 1 calc R
C23 C 0.0396(3) 0.5137(5) 0.8111(3) 0.0577(11) Uani 1 1 d .
H23 H 0.0633 0.5124 0.8687 0.069 Uiso 1 1 calc R
C24 C 0.7541(4) 0.6522(7) 0.1637(4) 0.093(2) Uani 1 1 d .
H24 H 0.8056 0.6157 0.1875 0.112 Uiso 1 1 calc R
B1 B 0.5340(2) 0.0021(4) 0.7717(3) 0.0419(9) Uani 1 1 d .
H6 H 0.770(2) 0.140(5) 0.796(2) 0.053(12) Uiso 1 1 d .
H1B H 0.481(2) -0.065(3) 0.731(2) 0.034(10) Uiso 1 1 d .
H5 H 0.826(2) 0.095(4) 0.929(2) 0.043(11) Uiso 1 1 d .
H1O H 0.952(3) 0.441(5) 1.015(3) 0.075(18) Uiso 1 1 d .

loop_
_atom_site_aniso_label
_atom_site_aniso_U_11
_atom_site_aniso_U_22
_atom_site_aniso_U_33
_atom_site_aniso_U_23
_atom_site_aniso_U_13
_atom_site_aniso_U_12
W1 0.02502(6) 0.03326(7) 0.02772(7) -0.00057(4) 0.01238(5) -0.00130(4)
Cl1 0.0607(7) 0.0965(11) 0.1147(12) 0.0012(9) 0.0442(8) -0.0036(7)
Cl2 0.0613(8) 0.1015(12) 0.1203(13) 0.0273(10) 0.0391(8) -0.0060(8)
Cl3 0.1372(16) 0.0701(10) 0.1047(12) -0.0215(9) 0.0555(11) -0.0055(10)
Cl4 0.0692(9) 0.1079(14) 0.1043(14) -0.0026(9) 0.0295(9) -0.0119(8)
Cl5 0.1617(19) 0.0730(11) 0.1638(19) 0.0266(11) 0.1117(16) 0.0130(11)
Cl6 0.309(5) 0.166(3) 0.1088(19) -0.0040(16) 0.135(3) -0.025(3)
P1 0.0327(4) 0.0451(5) 0.0317(4) 0.0054(3) 0.0153(3) 0.0002(4)
O1 0.083(2) 0.106(3) 0.0354(16) -0.0020(17) 0.0258(16) -0.044(2)
O2 0.0471(15) 0.0418(15) 0.0511(16) -0.0114(12) 0.0114(13) -0.0099(13)
O3 0.0339(13) 0.065(2) 0.072(2) -0.0042(16) 0.0180(13) 0.0098(13)
O4 0.0460(15) 0.0372(14) 0.077(2) -0.0043(14) 0.0173(14) 0.0100(12)
N1 0.0285(13) 0.0411(16) 0.0431(16) -0.0037(12) 0.0148(12) -0.0023(11)
N2 0.0311(13) 0.0442(16) 0.0307(14) -0.0007(11) 0.0130(11) -0.0034(11)
N3 0.0322(13) 0.0488(17) 0.0342(15) -0.0037(12) 0.0099(11) -0.0075(12)
N4 0.0295(13) 0.0483(17) 0.0367(15) 0.0023(12) 0.0181(12) 0.0011(11)
N5 0.0257(12) 0.0486(17) 0.0463(17) 0.0034(13) 0.0140(12) -0.0032(12)
N6 0.0311(13) 0.0343(15) 0.0433(16) -0.0030(11) 0.0155(12) -0.0028(10)
N7 0.0335(14) 0.0387(15) 0.0433(16) -0.0036(12) 0.0146(12) -0.0070(12)
N8 0.0293(13) 0.0398(15) 0.0325(14) -0.0028(11) 0.0103(11) 0.0019(11)
C1 0.0394(18) 0.062(2) 0.0339(18) -0.0028(15) 0.0189(15) -0.0135(17)
C2 0.0464(19) 0.042(2) 0.0413(19) 0.0045(14) 0.0184(16) -0.0056(15)
C3 0.0337(15) 0.0369(17) 0.0368(17) -0.0049(13) 0.0136(13) -0.0042(13)
C4 0.0283(14) 0.0391(16) 0.0322(16) -0.0007(12) 0.0144(12) -0.0028(12)
C5 0.0289(14) 0.0340(16) 0.0410(18) -0.0024(12) 0.0154(14) -0.0013(12)
C6 0.0308(15) 0.050(2) 0.0356(18) -0.0115(14) 0.0183(14) -0.0098(14)
C7 0.0349(18) 0.060(3) 0.043(2) 0.0034(17) 0.0095(16) 0.0015(16)
C8 0.035(2) 0.076(3) 0.061(3) -0.008(2) 0.0037(19) 0.005(2)
C9 0.0366(19) 0.066(3) 0.075(3) -0.005(2) 0.030(2) -0.0012(18)
C10 0.0343(17) 0.055(2) 0.052(2) -0.0016(16) 0.0201(17) 0.0003(15)
C11 0.0368(18) 0.066(3) 0.0360(19) -0.0064(16) 0.0098(15) -0.0050(17)
C12 0.050(2) 0.077(3) 0.0295(19) 0.0044(17) 0.0132(17) 0.000(2)
C13 0.0423(18) 0.052(2) 0.0389(19) 0.0042(16) 0.0185(16) -0.0042(17)
C14 0.0281(16) 0.068(3) 0.067(3) 0.009(2) 0.0202(17) -0.0029(17)
C15 0.0376(19) 0.076(3) 0.068(3) 0.009(2) 0.032(2) 0.0110(19)
C16 0.0360(17) 0.056(2) 0.045(2) 0.0050(17) 0.0206(16) 0.0089(17)
C17 0.055(2) 0.0372(19) 0.055(2) -0.0074(15) 0.027(2) -0.0138(16)
C18 0.058(2) 0.037(2) 0.067(3) 0.0021(17) 0.031(2) 0.0048(17)
C19 0.0375(17) 0.0395(19) 0.049(2) -0.0003(14) 0.0183(15) 0.0044(14)
C20 0.0401(19) 0.070(3) 0.047(2) 0.0184(19) 0.0173(17) 0.0071(18)
C21 0.045(2) 0.065(3) 0.054(2) 0.0196(19) 0.0277(18) 0.0009(18)
C22 0.073(3) 0.063(3) 0.036(2) -0.0076(17) 0.026(2) -0.001(2)
C23 0.058(2) 0.067(3) 0.044(2) -0.0037(19) 0.0180(19) -0.006(2)
C24 0.079(4) 0.099(5) 0.116(5) 0.030(4) 0.056(4) 0.029(4)
B1 0.0334(18) 0.045(2) 0.043(2) -0.0019(16) 0.0121(16) -0.0086(16)

loop_
_atom_type_symbol
_atom_type_description
_atom_type_scat_dispersion_real
_atom_type_scat_dispersion_imag
_atom_type_scat_source
C C 0.0033 0.0016 'International Tables Vol C Tables 4.2.6.8 and 6.1.1.4'
H H 0.0000 0.0000 'International Tables Vol C Tables 4.2.6.8 and 6.1.1.4'
B B 0.0013 0.0007 'International Tables Vol C Tables 4.2.6.8 and 6.1.1.4'
N N 0.0061 0.0033 'International Tables Vol C Tables 4.2.6.8 and 6.1.1.4'
O O 0.0106 0.0060 'International Tables Vol C Tables 4.2.6.8 and 6.1.1.4'
P P 0.1023 0.0942 'International Tables Vol C Tables 4.2.6.8 and 6.1.1.4'
Cl Cl 0.1484 0.1585 'International Tables Vol C Tables 4.2.6.8 and 6.1.1.4'
W W -0.8490 6.8722 'International Tables Vol C Tables 4.2.6.8 and 6.1.1.4'

loop_
_geom_angle_atom_site_label_1
_geom_angle_atom_site_label_2
_geom_angle_atom_site_label_3
_geom_angle
N8 W1 N4 87.61(12)
N8 W1 C5 98.48(12)
N4 W1 C5 160.15(13)
N8 W1 C6 95.48(14)
N4 W1 C6 160.55(13)
C5 W1 C6 38.07(14)
N8 W1 N2 99.62(12)
N4 W1 N2 76.92(11)
C5 W1 N2 120.14(13)
C6 W1 N2 83.63(12)
N8 W1 N6 172.29(11)
N4 W1 N6 84.90(10)
C5 W1 N6 88.03(11)
C6 W1 N6 92.19(12)
N2 W1 N6 80.45(10)
N8 W1 P1 93.14(10)
N4 W1 P1 80.30(8)
C5 W1 P1 80.51(10)
C6 W1 P1 118.58(10)
N2 W1 P1 153.28(8)
N6 W1 P1 83.82(8)
C22 P1 C21 104.2(2)
C22 P1 C20 103.5(2)
C21 P1 C20 98.0(2)
C22 P1 W1 111.92(16)
C21 P1 W1 114.69(14)
C20 P1 W1 122.23(14)
C8 O3 C9 109.5(4)
C10 N1 C7 109.2(3)
C10 N1 C4 116.8(3)
C7 N1 C4 112.0(3)
C13 N2 N3 105.9(3)
C13 N2 W1 133.0(3)
N3 N2 W1 120.8(2)
C11 N3 N2 109.9(3)
C11 N3 B1 128.4(3)
N2 N3 B1 121.5(3)
C16 N4 N5 106.5(3)
C16 N4 W1 129.8(3)
N5 N4 W1 123.7(2)
C14 N5 N4 109.2(3)
C14 N5 B1 131.0(3)
N4 N5 B1 118.5(3)
C19 N6 N7 105.8(3)
C19 N6 W1 134.1(2)
N7 N6 W1 119.6(2)
C17 N7 N6 110.0(3)
C17 N7 B1 128.0(3)
N6 N7 B1 121.9(3)
O4 N8 W1 174.8(3)
O1 C1 C6 123.1(4)
O1 C1 C2 116.9(4)
C6 C1 C2 119.9(3)
C1 C2 C3 118.7(3)
O2 C3 C2 110.8(3)
O2 C3 C4 107.6(3)
C2 C3 C4 113.6(3)
N1 C4 C5 115.2(3)
N1 C4 C3 109.2(3)
C5 C4 C3 112.6(3)
C6 C5 C4 119.2(3)
C6 C5 W1 71.03(19)
C4 C5 W1 126.2(2)
C5 C6 C1 120.4(3)
C5 C6 W1 70.9(2)
C1 C6 W1 114.1(3)
N1 C7 C8 109.7(4)
O3 C8 C7 111.4(4)
O3 C9 C10 111.0(4)
N1 C10 C9 110.0(4)
N3 C11 C12 108.3(3)
C11 C12 C13 104.8(4)
N2 C13 C12 111.0(4)
N5 C14 C15 109.1(4)
C14 C15 C16 104.7(4)
N4 C16 C15 110.5(4)
N7 C17 C18 108.4(3)
C17 C18 C19 104.8(4)
N6 C19 C18 111.0(4)
Cl1 C23 Cl3 110.5(3)
Cl1 C23 Cl2 110.4(3)
Cl3 C23 Cl2 110.1(3)
Cl5 C24 Cl6 112.6(5)
Cl5 C24 Cl4 110.7(4)
Cl6 C24 Cl4 108.6(4)
N3 B1 N5 105.9(3)
N3 B1 N7 108.6(3)
N5 B1 N7 109.5(3)

loop_
_geom_bond_atom_site_label_1
_geom_bond_atom_site_label_2
_geom_bond_distance
W1 N8 1.778(3)
W1 N4 2.211(3)
W1 C5 2.224(3)
W1 C6 2.226(3)
W1 N2 2.230(3)
W1 N6 2.271(3)
W1 P1 2.5251(11)
Cl1 C23 1.750(5)
Cl2 C23 1.758(5)
Cl3 C23 1.754(5)
Cl4 C24 1.781(8)
Cl5 C24 1.718(7)
Cl6 C24 1.720(8)
P1 C22 1.815(4)
P1 C21 1.824(4)
P1 C20 1.828(4)
O1 C1 1.228(5)
O2 C3 1.439(4)
O3 C8 1.417(6)
O3 C9 1.431(6)
O4 N8 1.236(4)
N1 C10 1.459(5)
N1 C7 1.462(5)
N1 C4 1.488(4)
N2 C13 1.331(5)
N2 N3 1.375(4)
N3 C11 1.341(5)
N3 B1 1.543(5)
N4 C16 1.346(5)
N4 N5 1.364(4)
N5 C14 1.345(5)
N5 B1 1.541(6)
N6 C19 1.339(5)
N6 N7 1.368(4)
N7 C17 1.342(5)
N7 B1 1.542(5)
C1 C6 1.462(6)
C1 C2 1.512(5)
C2 C3 1.527(5)
C3 C4 1.549(5)
C4 C5 1.525(5)
C5 C6 1.451(5)
C7 C8 1.521(6)
C9 C10 1.519(6)
C11 C12 1.382(6)
C12 C13 1.392(6)
C14 C15 1.380(7)
C15 C16 1.385(6)
C17 C18 1.380(6)
C18 C19 1.387(6)
